data_4347050
loop_
_publ_author_name
'Corbo, Robert'
'Ryan, Gemma F.'
'Haghighatbin, Mohammad A.'
'Hogan, Conor F.'
'Wilson, David J. D.'
'Hulett, Mark D.'
'Barnard, Peter J.'
'Dutton, Jason L.'

_publ_section_title
;
 Access to the Parent Tetrakis(pyridine)gold(III) Trication, Facile
 Formation of Rare Au(III) Terminal Hydroxides, and Preliminary Studies of
 Biological Properties.
;
_journal_issue 6
_journal_name_full 'Inorganic chemistry'
_journal_page_first 2830
_journal_page_last 2839
_journal_paper_doi 10.1021/acs.inorgchem.5b02667
_journal_volume 55
_journal_year 2016
_chemical_formula_sum 'C29 H28 Au F9 N6 O9 S3'
_chemical_formula_weight 1068.72
_space_group_IT_number 14
_space_group_name_Hall '-P 2ybc'
_space_group_name_H-M_alt 'P 1 21/c 1'
_symmetry_cell_setting monoclinic
_symmetry_space_group_name_H-M 'P 1 21/c 1'
_atom_sites_solution_hydrogens geom
_atom_sites_solution_primary direct
_atom_sites_solution_secondary difmap
_audit_creation_method SHELXL-97
_cell_angle_alpha 90.00
_cell_angle_beta 110.422(5)
_cell_angle_gamma 90.00
_cell_formula_units_Z 4
_cell_length_a 15.9592(7)
_cell_length_b 13.0177(3)
_cell_length_c 19.3394(7)
_cell_measurement_reflns_used 14363
_cell_measurement_temperature 173(2)
_cell_measurement_theta_max 29.2840
_cell_measurement_theta_min 3.8380
_cell_volume 3765.3(3)
_computing_cell_refinement 'CrysAlisPro, Agilent Technologies'
_computing_data_collection 'CrysAlisPro, Agilent Technologies'
_computing_data_reduction 'CrysAlisPro, Agilent Technologies'
_computing_molecular_graphics SHELXP
_computing_publication_material SHELXP
_computing_structure_refinement 'SHELXL-97 (Sheldrick, 2008)'
_computing_structure_solution 'SHELXS-97 (Sheldrick, 2008)'
_diffrn_ambient_temperature 173(2)
_diffrn_measured_fraction_theta_full 0.999
_diffrn_measured_fraction_theta_max 0.999
_diffrn_measurement_device_type 'Xcalibur, Atlas, Gemini'
_diffrn_measurement_method '\w scans'
_diffrn_radiation_monochromator graphite
_diffrn_radiation_source 'fine-focus sealed tube'
_diffrn_radiation_type MoK\a
_diffrn_radiation_wavelength 0.71073
_diffrn_reflns_av_R_equivalents 0.0538
_diffrn_reflns_av_sigmaI/netI 0.0371
_diffrn_reflns_limit_h_max 19
_diffrn_reflns_limit_h_min -19
_diffrn_reflns_limit_k_max 16
_diffrn_reflns_limit_k_min -14
_diffrn_reflns_limit_l_max 23
_diffrn_reflns_limit_l_min -24
_diffrn_reflns_number 42243
_diffrn_reflns_theta_full 26.37
_diffrn_reflns_theta_max 26.37
_diffrn_reflns_theta_min 2.86
_exptl_absorpt_coefficient_mu 4.177
_exptl_absorpt_correction_T_max 0.4888
_exptl_absorpt_correction_T_min 0.2858
_exptl_absorpt_correction_type multi-scan
_exptl_absorpt_process_details 'CrysAlisPro, Agilent Technologies'
_exptl_crystal_colour red
_exptl_crystal_density_diffrn 1.885
_exptl_crystal_density_method 'not measured'
_exptl_crystal_description plate
_exptl_crystal_F_000 2096
_exptl_crystal_size_max 0.40
_exptl_crystal_size_mid 0.20
_exptl_crystal_size_min 0.20
_refine_diff_density_max 3.683
_refine_diff_density_min -1.554
_refine_diff_density_rms 0.189
_refine_ls_extinction_method none
_refine_ls_goodness_of_fit_ref 1.082
_refine_ls_hydrogen_treatment constr
_refine_ls_matrix_type full
_refine_ls_number_parameters 518
_refine_ls_number_reflns 7689
_refine_ls_number_restraints 0
_refine_ls_restrained_S_all 1.082
_refine_ls_R_factor_all 0.0569
_refine_ls_R_factor_gt 0.0442
_refine_ls_shift/su_max 0.001
_refine_ls_shift/su_mean 0.000
_refine_ls_structure_factor_coef Fsqd
_refine_ls_weighting_details 'calc w=1/[\s^2^(Fo^2^)+(0.0651P)^2^+11.2519P] where P=(Fo^2^+2Fc^2^)/3'
_refine_ls_weighting_scheme calc
_refine_ls_wR_factor_gt 0.1090
_refine_ls_wR_factor_ref 0.1196
_reflns_number_gt 6365
_reflns_number_total 7689
_reflns_threshold_expression >2sigma(I)
_cod_data_source_file ic5b02667_si_002.cif
_cod_data_source_block 8phen
_cod_original_cell_volume 3765.3(2)
_cod_original_sg_symbol_H-M P2(1)/c
_cod_database_code 4347050

loop_
_symmetry_equiv_pos_as_xyz
'x, y, z'
'-x, y+1/2, -z+1/2'
'-x, -y, -z'
'x, -y-1/2, z-1/2'

loop_
_atom_site_label
_atom_site_type_symbol
_atom_site_fract_x
_atom_site_fract_y
_atom_site_fract_z
_atom_site_U_iso_or_equiv
_atom_site_adp_type
_atom_site_occupancy
_atom_site_symmetry_multiplicity
_atom_site_calc_flag
_atom_site_refinement_flags
Au1 Au 0.109126(14) 0.766335(16) 0.367485(11) 0.02428(9) Uani 1 1 d .
S4 S 0.20804(10) 0.73352(10) 0.58654(8) 0.0258(3) Uani 1 1 d .
N2 N 0.0305(3) 0.8799(3) 0.3827(2) 0.0237(10) Uani 1 1 d .
N3 N 0.1945(3) 0.8654(4) 0.3492(3) 0.0279(10) Uani 1 1 d .
N1 N 0.0186(3) 0.6760(3) 0.3895(2) 0.0263(10) Uani 1 1 d .
N4 N 0.1856(3) 0.6493(4) 0.3564(2) 0.0269(10) Uani 1 1 d .
C13 C -0.0885(4) 1.0111(5) 0.4121(3) 0.0362(14) Uani 1 1 d .
H13 H -0.1282 1.0575 0.4229 0.043 Uiso 1 1 calc R
C14 C -0.0994(4) 0.9053(5) 0.4184(3) 0.0337(13) Uani 1 1 d .
C15 C 0.3157(4) 1.0019(5) 0.3227(4) 0.0383(15) Uani 1 1 d .
C16 C -0.0426(4) 0.7336(4) 0.4077(3) 0.0247(12) Uani 1 1 d .
C17 C -0.1136(4) 0.5810(5) 0.4277(3) 0.0366(14) Uani 1 1 d .
H17 H -0.1579 0.5468 0.4415 0.044 Uiso 1 1 calc R
C18 C 0.3136(4) 0.5109(5) 0.3441(3) 0.0335(13) Uani 1 1 d .
C19 C -0.1108(4) 0.6890(5) 0.4274(3) 0.0317(13) Uani 1 1 d .
C21 C 0.0375(4) 0.9806(4) 0.3754(3) 0.0329(13) Uani 1 1 d .
H21 H 0.0834 1.0070 0.3597 0.039 Uiso 1 1 calc R
C22 C 0.0128(4) 0.5747(4) 0.3896(3) 0.0320(13) Uani 1 1 d .
H22 H 0.0549 0.5350 0.3765 0.038 Uiso 1 1 calc R
C24 C 0.2509(4) 0.5592(5) 0.2822(3) 0.0333(13) Uani 1 1 d .
H24 H 0.2512 0.5438 0.2342 0.040 Uiso 1 1 calc R
C27 C -0.0368(4) 0.8417(4) 0.4039(3) 0.0260(12) Uani 1 1 d .
C28 C -0.1729(5) 0.7548(5) 0.4434(4) 0.0382(15) Uani 1 1 d .
H28 H -0.2189 0.7253 0.4576 0.046 Uiso 1 1 calc R
C31 C 0.1912(4) 0.6261(5) 0.2898(3) 0.0319(13) Uani 1 1 d .
H31 H 0.1513 0.6585 0.2470 0.038 Uiso 1 1 calc R
C32 C -0.0219(5) 1.0482(5) 0.3906(3) 0.0373(15) Uani 1 1 d .
H32 H -0.0156 1.1202 0.3860 0.045 Uiso 1 1 calc R
C34 C 0.2495(5) 0.9509(5) 0.2657(4) 0.0403(15) Uani 1 1 d .
H34 H 0.2449 0.9631 0.2161 0.048 Uiso 1 1 calc R
C36 C 0.2409(4) 0.6007(5) 0.4163(3) 0.0356(14) Uani 1 1 d .
H36 H 0.2362 0.6152 0.4629 0.043 Uiso 1 1 calc R
C39 C 0.2588(4) 0.9114(5) 0.4058(3) 0.0366(14) Uani 1 1 d .
H39 H 0.2626 0.8960 0.4549 0.044 Uiso 1 1 calc R
N41 N 0.3765(4) 0.4475(5) 0.3392(3) 0.0441(14) Uani 1 1 d .
C45 C -0.0530(4) 0.5250(5) 0.4082(3) 0.0361(14) Uani 1 1 d .
H45 H -0.0560 0.4521 0.4074 0.043 Uiso 1 1 calc R
N49 N 0.3721(4) 1.0684(5) 0.3102(4) 0.0581(17) Uani 1 1 d .
C51 C 0.3029(5) 0.5321(5) 0.4128(3) 0.0406(15) Uani 1 1 d .
H51 H 0.3394 0.4979 0.4563 0.049 Uiso 1 1 calc R
C52 C 0.3178(4) 0.9784(5) 0.3954(4) 0.0395(15) Uani 1 1 d .
H52 H 0.3610 1.0102 0.4367 0.047 Uiso 1 1 calc R
C54 C 0.1919(4) 0.8849(5) 0.2793(3) 0.0330(13) Uani 1 1 d .
H54 H 0.1484 0.8513 0.2390 0.040 Uiso 1 1 calc R
C60 C -0.1682(4) 0.8578(5) 0.4390(4) 0.0393(15) Uani 1 1 d .
H60 H -0.2110 0.8995 0.4496 0.047 Uiso 1 1 calc R
O0AA O 0.1746(4) 0.7633(4) 0.6432(3) 0.0437(12) Uani 1 1 d .
O4 O 0.1777(3) 0.7968(4) 0.5219(2) 0.0437(11) Uani 1 1 d .
F0AA F 0.3639(3) 0.7458(4) 0.5732(4) 0.0741(16) Uani 1 1 d .
O8 O 0.2083(4) 0.6258(4) 0.5729(3) 0.0609(15) Uani 1 1 d .
F13 F 0.3365(4) 0.8640(6) 0.6393(4) 0.110(3) Uani 1 1 d .
C0AA C 0.3256(6) 0.7667(7) 0.6230(5) 0.061(2) Uani 1 1 d .
F16 F 0.3688(5) 0.7121(8) 0.6817(4) 0.133(3) Uani 1 1 d .
S0AA S 0.06482(11) 0.31310(12) 0.32213(8) 0.0360(4) Uani 1 1 d .
O3 O -0.0005(4) 0.2402(4) 0.2802(3) 0.0486(13) Uani 1 1 d .
F1AA F 0.1759(3) 0.1613(3) 0.3652(3) 0.0720(14) Uani 1 1 d .
O1AA O 0.0660(4) 0.4067(4) 0.2836(3) 0.0586(14) Uani 1 1 d .
F2AA F 0.2384(3) 0.3031(5) 0.3670(4) 0.100(2) Uani 1 1 d .
O7 O 0.0682(4) 0.3256(5) 0.3967(3) 0.0703(18) Uani 1 1 d .
F8 F 0.1722(5) 0.2334(6) 0.2638(4) 0.106(2) Uani 1 1 d .
C12 C 0.1683(5) 0.2500(6) 0.3297(5) 0.0482(19) Uani 1 1 d .
S1 S 0.4176(2) 0.2032(4) 0.57802(16) 0.1024(12) Uani 1 1 d .
F4 F 0.5829(6) 0.2170(9) 0.6578(5) 0.168(5) Uani 1 1 d .
O5 O 0.3928(6) 0.2045(10) 0.6417(5) 0.130(4) Uani 1 1 d .
F6 F 0.5545(6) 0.2636(8) 0.5516(6) 0.157(4) Uani 1 1 d .
C8 C 0.5218(7) 0.2590(9) 0.6070(8) 0.082(3) Uani 1 1 d .
O10 O 0.3651(7) 0.2545(15) 0.5237(7) 0.262(12) Uani 1 1 d .
F12 F 0.5151(9) 0.3505(9) 0.6293(12) 0.295(11) Uani 1 1 d .
O13 O 0.4479(12) 0.1006(12) 0.5559(10) 0.258(10) Uani 1 1 d .
C1 C 0.4424(6) 0.4041(7) 0.4046(5) 0.064(2) Uani 1 1 d .
H1A H 0.4814 0.4588 0.4332 0.096 Uiso 1 1 calc R
H1B H 0.4784 0.3532 0.3900 0.096 Uiso 1 1 calc R
H1C H 0.4121 0.3708 0.4348 0.096 Uiso 1 1 calc R
C2 C 0.3836(6) 0.4239(7) 0.2672(4) 0.065(2) Uani 1 1 d .
H2A H 0.3287 0.3898 0.2359 0.098 Uiso 1 1 calc R
H2B H 0.4348 0.3783 0.2742 0.098 Uiso 1 1 calc R
H2C H 0.3920 0.4877 0.2436 0.098 Uiso 1 1 calc R
C5 C 0.4407(7) 1.1181(9) 0.3711(6) 0.090(3) Uani 1 1 d .
H5A H 0.4127 1.1554 0.4013 0.135 Uiso 1 1 calc R
H5B H 0.4741 1.1664 0.3517 0.135 Uiso 1 1 calc R
H5C H 0.4816 1.0662 0.4013 0.135 Uiso 1 1 calc R
C6 C 0.3711(8) 1.0868(9) 0.2360(6) 0.096(4) Uani 1 1 d .
H6A H 0.3870 1.0235 0.2162 0.145 Uiso 1 1 calc R
H6B H 0.4144 1.1407 0.2371 0.145 Uiso 1 1 calc R
H6C H 0.3112 1.1089 0.2046 0.145 Uiso 1 1 calc R

loop_
_atom_site_aniso_label
_atom_site_aniso_U_11
_atom_site_aniso_U_22
_atom_site_aniso_U_33
_atom_site_aniso_U_23
_atom_site_aniso_U_13
_atom_site_aniso_U_12
Au1 0.03372(14) 0.02402(14) 0.01893(13) -0.00133(7) 0.01399(10) -0.00301(8)
S4 0.0355(8) 0.0267(7) 0.0206(7) -0.0016(5) 0.0164(6) -0.0016(5)
N2 0.032(2) 0.017(2) 0.022(2) 0.0028(17) 0.0089(19) -0.0014(18)
N3 0.035(3) 0.029(2) 0.022(2) -0.0018(19) 0.012(2) -0.007(2)
N1 0.031(2) 0.028(3) 0.020(2) -0.0009(18) 0.009(2) -0.0083(19)
N4 0.035(3) 0.030(3) 0.018(2) -0.0010(18) 0.012(2) 0.001(2)
C13 0.046(4) 0.030(3) 0.031(3) 0.002(2) 0.010(3) 0.011(3)
C14 0.040(3) 0.031(3) 0.029(3) 0.001(2) 0.011(3) 0.004(3)
C15 0.037(3) 0.029(3) 0.056(4) 0.000(3) 0.026(3) -0.003(3)
C16 0.027(3) 0.029(3) 0.019(3) 0.001(2) 0.009(2) 0.002(2)
C17 0.045(4) 0.035(3) 0.034(3) 0.001(3) 0.018(3) -0.009(3)
C18 0.039(3) 0.036(3) 0.027(3) -0.004(2) 0.014(3) -0.004(3)
C19 0.039(3) 0.034(3) 0.024(3) 0.003(2) 0.013(3) -0.003(3)
C21 0.043(3) 0.030(3) 0.025(3) 0.002(2) 0.011(3) -0.003(3)
C22 0.045(4) 0.023(3) 0.031(3) -0.003(2) 0.018(3) -0.004(2)
C24 0.044(4) 0.038(3) 0.023(3) -0.004(2) 0.018(3) 0.000(3)
C27 0.031(3) 0.031(3) 0.015(2) 0.000(2) 0.007(2) 0.001(2)
C28 0.032(3) 0.047(4) 0.043(4) 0.007(3) 0.023(3) 0.004(3)
C31 0.039(3) 0.042(3) 0.017(3) 0.000(2) 0.014(2) 0.000(3)
C32 0.056(4) 0.026(3) 0.028(3) 0.005(2) 0.011(3) 0.004(3)
C34 0.050(4) 0.047(4) 0.031(3) 0.002(3) 0.023(3) -0.007(3)
C36 0.047(4) 0.040(3) 0.022(3) -0.002(2) 0.016(3) 0.000(3)
C39 0.046(4) 0.037(3) 0.028(3) -0.001(3) 0.013(3) -0.003(3)
N41 0.050(3) 0.047(3) 0.041(3) 0.002(3) 0.023(3) 0.014(3)
C45 0.047(4) 0.026(3) 0.035(3) 0.002(2) 0.014(3) -0.005(3)
N49 0.058(4) 0.056(4) 0.070(5) 0.000(3) 0.036(4) -0.021(3)
C51 0.048(4) 0.045(4) 0.026(3) 0.002(3) 0.010(3) 0.013(3)
C52 0.039(3) 0.038(4) 0.037(4) -0.003(3) 0.009(3) -0.005(3)
C54 0.038(3) 0.036(3) 0.028(3) 0.001(2) 0.016(3) -0.009(3)
C60 0.035(3) 0.043(4) 0.047(4) -0.001(3) 0.023(3) 0.010(3)
O0AA 0.063(3) 0.050(3) 0.032(3) 0.0053(19) 0.033(2) 0.013(2)
O4 0.055(3) 0.058(3) 0.021(2) 0.007(2) 0.017(2) 0.013(2)
F0AA 0.041(3) 0.114(4) 0.079(4) -0.019(3) 0.036(3) -0.002(2)
O8 0.107(5) 0.033(3) 0.071(4) -0.010(2) 0.066(3) -0.012(3)
F13 0.089(4) 0.121(5) 0.135(6) -0.084(5) 0.057(4) -0.062(4)
C0AA 0.042(4) 0.098(7) 0.042(5) -0.013(4) 0.014(4) -0.003(4)
F16 0.070(4) 0.248(10) 0.059(4) 0.024(5) -0.003(3) 0.054(5)
S0AA 0.0441(9) 0.0359(8) 0.0255(7) -0.0007(6) 0.0089(7) 0.0070(7)
O3 0.042(3) 0.060(3) 0.038(3) 0.006(2) 0.006(2) -0.010(2)
F1AA 0.062(3) 0.041(2) 0.105(4) 0.019(3) 0.020(3) 0.015(2)
O1AA 0.082(4) 0.035(3) 0.046(3) 0.010(2) 0.007(3) 0.003(3)
F2AA 0.046(3) 0.083(4) 0.142(6) 0.032(4) -0.004(3) -0.021(3)
O7 0.098(5) 0.081(4) 0.031(3) -0.002(3) 0.020(3) 0.039(4)
F8 0.090(5) 0.167(7) 0.083(5) 0.006(4) 0.056(4) 0.045(4)
C12 0.034(4) 0.050(4) 0.060(5) 0.007(3) 0.015(4) 0.000(3)
S1 0.0685(17) 0.187(3) 0.0579(16) -0.015(2) 0.0294(14) -0.048(2)
F4 0.104(6) 0.286(13) 0.077(5) -0.020(6) -0.012(5) 0.079(7)
O5 0.111(7) 0.214(11) 0.080(6) 0.056(7) 0.054(5) -0.010(7)
F6 0.077(5) 0.261(12) 0.158(9) 0.078(7) 0.072(6) 0.003(5)
C8 0.053(6) 0.089(8) 0.099(9) -0.008(6) 0.020(6) 0.009(5)
O10 0.068(6) 0.60(3) 0.119(9) 0.203(14) 0.035(6) 0.066(10)
F12 0.220(13) 0.133(9) 0.61(3) -0.175(14) 0.247(18) -0.088(9)
O13 0.289(19) 0.214(15) 0.31(2) -0.194(16) 0.147(17) -0.093(14)
C1 0.060(5) 0.079(6) 0.052(5) 0.004(4) 0.018(4) 0.029(4)
C2 0.083(6) 0.078(6) 0.050(5) 0.004(4) 0.043(5) 0.035(5)
C5 0.067(6) 0.089(7) 0.117(9) -0.015(6) 0.035(6) -0.051(6)
C6 0.118(9) 0.102(8) 0.099(8) -0.005(7) 0.075(7) -0.055(7)

loop_
_atom_type_symbol
_atom_type_description
_atom_type_scat_dispersion_real
_atom_type_scat_dispersion_imag
_atom_type_scat_source
C C 0.0033 0.0016 'International Tables Vol C Tables 4.2.6.8 and 6.1.1.4'
H H 0.0000 0.0000 'International Tables Vol C Tables 4.2.6.8 and 6.1.1.4'
N N 0.0061 0.0033 'International Tables Vol C Tables 4.2.6.8 and 6.1.1.4'
O O 0.0106 0.0060 'International Tables Vol C Tables 4.2.6.8 and 6.1.1.4'
F F 0.0171 0.0103 'International Tables Vol C Tables 4.2.6.8 and 6.1.1.4'
S S 0.1246 0.1234 'International Tables Vol C Tables 4.2.6.8 and 6.1.1.4'
Au Au -2.0133 8.8022 'International Tables Vol C Tables 4.2.6.8 and 6.1.1.4'

loop_
_geom_angle_atom_site_label_1
_geom_angle_atom_site_label_2
_geom_angle_atom_site_label_3
_geom_angle
N3 Au1 N4 89.6(2)
N3 Au1 N1 175.19(19)
N4 Au1 N1 95.0(2)
N3 Au1 N2 92.9(2)
N4 Au1 N2 176.98(18)
N1 Au1 N2 82.49(19)
O8 S4 O0AA 115.7(3)
O8 S4 O4 115.2(3)
O0AA S4 O4 114.2(3)
O8 S4 C0AA 103.7(4)
O0AA S4 C0AA 104.4(4)
O4 S4 C0AA 101.1(4)
C21 N2 C27 119.6(5)
C21 N2 Au1 128.7(4)
C27 N2 Au1 111.6(3)
C39 N3 C54 118.2(5)
C39 N3 Au1 121.0(4)
C54 N3 Au1 120.7(4)
C22 N1 C16 119.3(5)
C22 N1 Au1 129.5(4)
C16 N1 Au1 111.2(3)
C36 N4 C31 118.1(5)
C36 N4 Au1 120.4(4)
C31 N4 Au1 121.0(4)
C32 C13 C14 120.7(6)
C27 C14 C13 116.5(6)
C27 C14 C60 118.1(6)
C13 C14 C60 125.4(6)
N49 C15 C34 122.5(7)
N49 C15 C52 122.3(7)
C34 C15 C52 115.2(6)
N1 C16 C19 122.4(5)
N1 C16 C27 117.7(5)
C19 C16 C27 119.9(5)
C45 C17 C19 120.4(6)
N41 C18 C24 123.1(6)
N41 C18 C51 121.7(6)
C24 C18 C51 115.1(6)
C16 C19 C17 116.3(6)
C16 C19 C28 118.5(6)
C17 C19 C28 125.1(6)
N2 C21 C32 120.7(6)
N1 C22 C45 121.8(6)
C31 C24 C18 121.2(5)
N2 C27 C14 122.3(5)
N2 C27 C16 116.7(5)
C14 C27 C16 120.9(5)
C60 C28 C19 121.7(6)
C24 C31 N4 122.4(6)
C13 C32 C21 120.1(6)
C54 C34 C15 121.8(6)
N4 C36 C51 122.7(6)
C52 C39 N3 122.5(6)
C18 N41 C1 121.2(6)
C18 N41 C2 120.5(6)
C1 N41 C2 118.3(6)
C17 C45 C22 119.8(6)
C15 N49 C6 120.9(7)
C15 N49 C5 120.6(7)
C6 N49 C5 118.3(7)
C36 C51 C18 120.1(6)
C39 C52 C15 120.6(6)
C34 C54 N3 121.7(6)
C28 C60 C14 120.8(6)
F13 C0AA F16 109.4(8)
F13 C0AA F0AA 108.4(8)
F16 C0AA F0AA 106.2(8)
F13 C0AA S4 111.0(6)
F16 C0AA S4 111.6(7)
F0AA C0AA S4 110.1(6)
O1AA S0AA O7 115.1(4)
O1AA S0AA O3 114.1(3)
O7 S0AA O3 114.1(4)
O1AA S0AA C12 104.6(4)
O7 S0AA C12 104.9(4)
O3 S0AA C12 102.0(4)
F2AA C12 F8 107.6(8)
F2AA C12 F1AA 105.7(7)
F8 C12 F1AA 109.4(7)
F2AA C12 S0AA 112.9(6)
F8 C12 S0AA 110.3(6)
F1AA C12 S0AA 110.7(6)
O10 S1 O5 113.9(8)
O10 S1 O13 114.0(11)
O5 S1 O13 117.5(10)
O10 S1 C8 109.2(9)
O5 S1 C8 104.1(7)
O13 S1 C8 95.5(7)
F4 C8 F12 106.1(14)
F4 C8 F6 103.5(10)
F12 C8 F6 109.1(13)
F4 C8 S1 118.3(11)
F12 C8 S1 108.5(9)
F6 C8 S1 111.0(9)

loop_
_geom_bond_atom_site_label_1
_geom_bond_atom_site_label_2
_geom_bond_distance
Au1 N3 1.994(5)
Au1 N4 2.009(5)
Au1 N1 2.020(5)
Au1 N2 2.026(5)
S4 O8 1.428(5)
S4 O0AA 1.430(5)
S4 O4 1.433(5)
S4 C0AA 1.811(9)
N2 C21 1.328(7)
N2 C27 1.369(7)
N3 C39 1.352(8)
N3 C54 1.363(7)
N1 C22 1.322(7)
N1 C16 1.371(7)
N4 C36 1.344(8)
N4 C31 1.356(7)
C13 C32 1.358(9)
C13 C14 1.399(9)
C14 C27 1.398(8)
C14 C60 1.432(9)
C15 N49 1.330(8)
C15 C34 1.400(9)
C15 C52 1.427(10)
C16 C19 1.399(8)
C16 C27 1.414(8)
C17 C45 1.365(9)
C17 C19 1.407(9)
C18 N41 1.329(8)
C18 C24 1.412(9)
C18 C51 1.424(9)
C19 C28 1.422(9)
C21 C32 1.398(9)
C22 C45 1.383(9)
C24 C31 1.336(9)
C28 C60 1.348(9)
C34 C54 1.349(9)
C36 C51 1.352(9)
C39 C52 1.350(9)
N41 C1 1.448(9)
N41 C2 1.468(9)
N49 C6 1.449(12)
N49 C5 1.452(11)
F0AA C0AA 1.337(10)
F13 C0AA 1.303(11)
C0AA F16 1.312(11)
S0AA O1AA 1.432(5)
S0AA O7 1.433(5)
S0AA O3 1.434(5)
S0AA C12 1.804(8)
F1AA C12 1.328(9)
F2AA C12 1.298(9)
F8 C12 1.316(11)
S1 O10 1.280(10)
S1 O5 1.419(8)
S1 O13 1.530(15)
S1 C8 1.719(12)
F4 C8 1.244(14)
F6 C8 1.346(16)
C8 F12 1.283(13)

loop_
_geom_torsion_atom_site_label_1
_geom_torsion_atom_site_label_2
_geom_torsion_atom_site_label_3
_geom_torsion_atom_site_label_4
_geom_torsion
N3 Au1 N2 C21 4.6(5)
N4 Au1 N2 C21 150(3)
N1 Au1 N2 C21 -176.7(5)
N3 Au1 N2 C27 -174.8(4)
N4 Au1 N2 C27 -29(4)
N1 Au1 N2 C27 3.9(4)
N4 Au1 N3 C39 -97.3(5)
N1 Au1 N3 C39 65(2)
N2 Au1 N3 C39 81.0(5)
N4 Au1 N3 C54 79.9(5)
N1 Au1 N3 C54 -118(2)
N2 Au1 N3 C54 -101.8(5)
N3 Au1 N1 C22 -167(2)
N4 Au1 N1 C22 -4.7(5)
N2 Au1 N1 C22 177.0(5)
N3 Au1 N1 C16 12(2)
N4 Au1 N1 C16 174.2(4)
N2 Au1 N1 C16 -4.1(4)
N3 Au1 N4 C36 101.8(5)
N1 Au1 N4 C36 -76.8(5)
N2 Au1 N4 C36 -44(4)
N3 Au1 N4 C31 -69.8(5)
N1 Au1 N4 C31 111.6(5)
N2 Au1 N4 C31 145(3)
C32 C13 C14 C27 2.0(9)
C32 C13 C14 C60 -178.6(6)
C22 N1 C16 C19 0.8(8)
Au1 N1 C16 C19 -178.2(4)
C22 N1 C16 C27 -177.2(5)
Au1 N1 C16 C27 3.8(6)
N1 C16 C19 C17 0.1(8)
C27 C16 C19 C17 178.1(5)
N1 C16 C19 C28 -178.3(6)
C27 C16 C19 C28 -0.3(8)
C45 C17 C19 C16 -1.2(9)
C45 C17 C19 C28 177.0(6)
C27 N2 C21 C32 1.4(8)
Au1 N2 C21 C32 -177.9(4)
C16 N1 C22 C45 -0.6(9)
Au1 N1 C22 C45 178.2(4)
N41 C18 C24 C31 -176.9(6)
C51 C18 C24 C31 5.2(9)
C21 N2 C27 C14 0.0(8)
Au1 N2 C27 C14 179.4(4)
C21 N2 C27 C16 177.5(5)
Au1 N2 C27 C16 -3.0(6)
C13 C14 C27 N2 -1.7(8)
C60 C14 C27 N2 178.9(5)
C13 C14 C27 C16 -179.1(5)
C60 C14 C27 C16 1.5(8)
N1 C16 C27 N2 -0.5(7)
C19 C16 C27 N2 -178.6(5)
N1 C16 C27 C14 177.1(5)
C19 C16 C27 C14 -1.0(8)
C16 C19 C28 C60 1.0(10)
C17 C19 C28 C60 -177.1(7)
C18 C24 C31 N4 -1.8(10)
C36 N4 C31 C24 -1.8(9)
Au1 N4 C31 C24 170.0(5)
C14 C13 C32 C21 -0.7(9)
N2 C21 C32 C13 -1.0(9)
N49 C15 C34 C54 -178.9(7)
C52 C15 C34 C54 0.3(10)
C31 N4 C36 C51 1.7(9)
Au1 N4 C36 C51 -170.1(5)
C54 N3 C39 C52 2.5(9)
Au1 N3 C39 C52 179.7(5)
C24 C18 N41 C1 176.6(7)
C51 C18 N41 C1 -5.6(11)
C24 C18 N41 C2 -0.3(11)
C51 C18 N41 C2 177.5(7)
C19 C17 C45 C22 1.4(10)
N1 C22 C45 C17 -0.5(9)
C34 C15 N49 C6 -3.8(12)
C52 C15 N49 C6 177.0(9)
C34 C15 N49 C5 -179.0(8)
C52 C15 N49 C5 1.9(12)
N4 C36 C51 C18 1.9(11)
N41 C18 C51 C36 176.8(7)
C24 C18 C51 C36 -5.2(10)
N3 C39 C52 C15 -1.4(10)
N49 C15 C52 C39 179.2(7)
C34 C15 C52 C39 0.0(10)
C15 C34 C54 N3 0.8(10)
C39 N3 C54 C34 -2.2(9)
Au1 N3 C54 C34 -179.4(5)
C19 C28 C60 C14 -0.6(11)
C27 C14 C60 C28 -0.7(10)
C13 C14 C60 C28 179.9(7)
O8 S4 C0AA F13 -179.2(6)
O0AA S4 C0AA F13 -57.7(7)
O4 S4 C0AA F13 61.2(7)
O8 S4 C0AA F16 -56.9(8)
O0AA S4 C0AA F16 64.7(8)
O4 S4 C0AA F16 -176.5(7)
O8 S4 C0AA F0AA 60.8(7)
O0AA S4 C0AA F0AA -177.6(6)
O4 S4 C0AA F0AA -58.8(7)
O1AA S0AA C12 F2AA 61.3(7)
O7 S0AA C12 F2AA -60.2(7)
O3 S0AA C12 F2AA -179.5(6)
O1AA S0AA C12 F8 -59.2(7)
O7 S0AA C12 F8 179.3(6)
O3 S0AA C12 F8 60.0(6)
O1AA S0AA C12 F1AA 179.6(6)
O7 S0AA C12 F1AA 58.1(7)
O3 S0AA C12 F1AA -61.2(7)
O10 S1 C8 F4 -177.2(13)
O5 S1 C8 F4 60.8(12)
O13 S1 C8 F4 -59.5(13)
O10 S1 C8 F12 62.0(17)
O5 S1 C8 F12 -60.0(15)
O13 S1 C8 F12 179.8(15)
O10 S1 C8 F6 -57.8(13)
O5 S1 C8 F6 -179.8(9)
O13 S1 C8 F6 59.9(11)
